data_7111062
loop_
_publ_author_name
'Hao, Jian'
'Ohkura, Hironari'
'Amii, Hideki'
'Uneyama, Kenji'

_publ_contact_author
;
    ENTER NAME
 ENTER ADDRESS
;
_publ_section_title
;
 A novel intramolecular defluorinative cyclization approach to the
 synthesis of difluoromethylated quinazolic acid derivatives
;
_journal_issue 19
_journal_name_full 'Chemical Communications'
_journal_page_first 1883
_journal_paper_doi 10.1039/b005611l
_journal_year 2000
_chemical_formula_moiety 'C18 H14 Cl2 F2 N2 O2 '
_chemical_formula_sum 'C18 H14 Cl2 F2 N2 O2'
_chemical_formula_weight 399.22
_space_group_IT_number 2
_symmetry_cell_setting triclinic
_symmetry_Int_Tables_number 2
_symmetry_space_group_name_Hall '-P 1'
_symmetry_space_group_name_H-M 'P -1'
_audit_creation_date 'Sun Jun 19 04:43:45 2000'
_audit_creation_method 'from TEXRAY.INF file'
_cell_angle_alpha 96.347(2)
_cell_angle_beta 113.782(4)
_cell_angle_gamma 78.837(2)
_cell_formula_units_Z 2
_cell_length_a 8.7877(6)
_cell_length_b 13.1474(7)
_cell_length_c 8.7626(4)
_cell_measurement_reflns_used 0
_cell_measurement_temperature 288.2
_cell_measurement_theta_max 0.0
_cell_measurement_theta_min 0.0
_cell_volume 908.30(9)
_computing_cell_refinement 'MSC/AFC Diffractometer Control'
_computing_data_collection 'MSC/AFC Diffractometer Control'
_computing_data_reduction teXsan
_computing_publication_material teXsan
_computing_structure_refinement teXsan
_diffrn_ambient_temperature 288.2
_diffrn_measurement_device 'Rigaku RAXISII'
_diffrn_orient_matrix_UB_11 0.00000
_diffrn_orient_matrix_UB_12 0.00000
_diffrn_orient_matrix_UB_13 0.00000
_diffrn_orient_matrix_UB_21 0.00000
_diffrn_orient_matrix_UB_22 0.00000
_diffrn_orient_matrix_UB_23 0.00000
_diffrn_orient_matrix_UB_31 0.00000
_diffrn_orient_matrix_UB_32 0.00000
_diffrn_orient_matrix_UB_33 0.00000
_diffrn_radiation_detector 'Imaging Plate'
_diffrn_radiation_monochromator graphite
_diffrn_radiation_source 'Rigaku rotating anode'
_diffrn_radiation_type 'Mo K\a'
_diffrn_radiation_wavelength 0.7107
_diffrn_reflns_av_R_equivalents 0.000
_diffrn_reflns_av_sigmaI/netI 0.006
_diffrn_reflns_limit_h_max 10
_diffrn_reflns_limit_h_min 0
_diffrn_reflns_limit_k_max 15
_diffrn_reflns_limit_k_min -14
_diffrn_reflns_limit_l_max 9
_diffrn_reflns_limit_l_min -10
_diffrn_reflns_number 2549
_diffrn_reflns_reduction_process 'Lp corrections applied'
_diffrn_reflns_theta_max 0.00
_diffrn_reflns_theta_min 0.00
_diffrn_standards_decay_% 0.00
_diffrn_standards_interval_count 0
_diffrn_standards_number 0
_exptl_absorpt_coefficient_mu 0.391
_exptl_absorpt_correction_type none
_exptl_crystal_colour unknown
_exptl_crystal_density_diffrn 1.460
_exptl_crystal_density_meas ?
_exptl_crystal_description unknown
_exptl_crystal_F_000 408.00
_exptl_crystal_size_max 0.000
_exptl_crystal_size_mid 0.000
_exptl_crystal_size_min 0.000
_refine_diff_density_max 0.28
_refine_diff_density_min -0.28
_refine_ls_extinction_method none
_refine_ls_goodness_of_fit_obs 10.376
_refine_ls_hydrogen_treatment noref
_refine_ls_matrix_type full
_refine_ls_number_constraints 0
_refine_ls_number_parameters 235
_refine_ls_number_reflns 2522
_refine_ls_number_restraints 0
_refine_ls_R_factor_obs 0.0619
_refine_ls_shift/esd_max 0.0000
_refine_ls_shift/esd_mean 0.0000
_refine_ls_structure_factor_coef F
_refine_ls_weighting_details 'w = 1/[\s^2^(Fo) + 0.00002|Fo|^2^]'
_refine_ls_weighting_scheme calc
_refine_ls_wR_factor_obs 0.0896
_reflns_number_observed 2522
_reflns_number_total 2549
_reflns_observed_criterion >3.0sigma(I)
_cod_data_source_file b005611lsup1.cif
_cod_data_source_block def
_cod_depositor_comments
;
The following automatic conversions were performed:

'_exptl_crystal_density_meas' value 'not measured' was changed to '?'
- the value is perceived as not measured.

Automatic conversion script
Id: cif_fix_values 3008 2015-01-20 13:52:24Z robertas 

The following automatic conversions were performed:

'_refine_ls_weighting_scheme' value 'w = 1/[\s^2^(Fo) +
0.00002|Fo|^2^]' was changed to 'calc'. New tag
'_refine_ls_weighting_details' was created. The value of the new tag
was set to 'w = 1/[\s^2^(Fo) + 0.00002|Fo|^2^]'.

Automatic conversion script
Id: cif_fix_values 3143 2015-03-26 13:38:13Z robertas 
;
_cod_original_cell_volume 908.3000
_cod_original_sg_symbol_H-M 'P -1         '
_cod_original_formula_sum 'C18 H14 Cl2 F2 N2 O2 '
_cod_database_code 7111062

loop_
_symmetry_equiv_pos_as_xyz
x,y,z
-x,-y,-z

loop_
_atom_site_aniso_label
_atom_site_aniso_U_11
_atom_site_aniso_U_22
_atom_site_aniso_U_33
_atom_site_aniso_U_12
_atom_site_aniso_U_13
_atom_site_aniso_U_23
Cl(1) 0.0592(5) 0.0513(5) 0.0508(7) -0.0131(4) 0.0263(4) -0.0200(5)
Cl(2) 0.0551(5) 0.0775(7) 0.0660(8) -0.0028(5) 0.0392(5) -0.0146(6)
F(1) 0.084(1) 0.059(1) 0.083(2) 0.001(1) 0.062(1) -0.002(1)
F(2) 0.116(2) 0.089(2) 0.048(2) 0.013(2) 0.037(2) 0.022(2)
O(2) 0.051(1) 0.055(2) 0.060(2) 0.008(1) 0.026(1) 0.000(1)
O(3) 0.057(1) 0.060(2) 0.044(2) 0.009(1) 0.021(1) 0.009(1)
N(2) 0.057(2) 0.032(1) 0.039(2) -0.009(1) 0.028(1) 0.001(1)
N(3) 0.045(1) 0.036(1) 0.044(2) -0.007(1) 0.021(1) -0.006(1)
C(2) 0.042(1) 0.030(1) 0.031(2) 0.002(1) 0.010(1) 0.001(1)
C(3) 0.032(1) 0.031(1) 0.034(2) -0.004(1) 0.014(1) 0.002(1)
C(4) 0.037(1) 0.039(2) 0.051(2) -0.006(1) 0.018(1) -0.007(2)
C(5) 0.045(2) 0.038(2) 0.037(2) 0.002(1) 0.021(1) 0.002(2)
C(6) 0.049(2) 0.041(2) 0.043(2) -0.007(1) 0.023(2) 0.010(2)
C(7) 0.039(1) 0.031(1) 0.038(2) -0.008(1) 0.020(1) -0.004(1)
C(8) 0.038(1) 0.040(2) 0.044(2) -0.009(1) 0.021(1) -0.001(2)
C(9) 0.038(1) 0.048(2) 0.045(2) 0.003(1) 0.024(1) 0.001(2)
C(10) 0.039(2) 0.054(2) 0.059(3) -0.010(2) 0.027(2) -0.004(2)
C(11) 0.062(2) 0.044(2) 0.061(3) -0.010(2) 0.039(2) 0.005(2)
C(12) 0.083(3) 0.059(3) 0.045(3) -0.010(2) 0.007(2) 0.012(2)
C(13) 0.063(2) 0.058(2) 0.047(3) -0.008(2) 0.032(2) -0.003(2)
C(14) 0.063(2) 0.093(4) 0.059(3) 0.011(2) 0.019(2) 0.031(3)
C(15) 0.053(2) 0.047(2) 0.066(3) -0.006(2) 0.014(2) 0.002(2)
C(16) 0.089(3) 0.043(2) 0.093(4) -0.020(2) 0.022(3) -0.007(3)
C(17) 0.091(3) 0.042(2) 0.111(5) 0.004(2) 0.034(3) 0.020(3)
C(18) 0.072(3) 0.085(4) 0.078(4) 0.007(3) 0.006(3) 0.033(3)
C(19) 0.039(1) 0.031(1) 0.038(2) -0.004(1) 0.017(1) -0.001(1)

loop_
_atom_site_label
_atom_site_fract_x
_atom_site_fract_y
_atom_site_fract_z
_atom_site_U_iso_or_equiv
_atom_site_thermal_displace_type
_atom_site_calc_flag
_atom_site_occupancy
Cl(1) 0.2939(1) 0.12097(7) 0.4810(1) 0.0531(3) Uani d 1.00
Cl(2) 0.6189(1) 0.19002(9) 0.4851(1) 0.0633(3) Uani d 1.00
F(1) -0.0017(3) 0.4055(2) 1.0809(4) 0.0676(8) Uani d 1.00
F(2) 0.2389(4) 0.3248(2) 1.2502(4) 0.0853(10) Uani d 1.00
O(2) -0.0919(3) 0.3986(2) 0.6604(4) 0.0559(8) Uani d 1.00
O(3) -0.0433(3) 0.3150(2) 0.4453(4) 0.0545(8) Uani d 1.00
N(2) 0.1464(3) 0.2651(2) 0.8864(4) 0.0395(8) Uani d 1.00
N(3) 0.3110(3) 0.3978(2) 0.9482(4) 0.0405(8) Uani d 1.00
C(2) 0.3748(4) 0.2231(2) 0.6092(4) 0.0363(8) Uani d 1.00
C(3) 0.2998(3) 0.2741(2) 0.7150(4) 0.0320(8) Uani d 1.00
C(4) 0.5157(4) 0.3832(3) 0.8253(5) 0.0425(9) Uani d 1.00
C(5) 0.2096(4) 0.3486(3) 0.9763(5) 0.0395(9) Uani d 1.00
C(6) 0.1352(4) 0.0862(3) 0.9322(5) 0.0419(9) Uani d 1.00
C(7) 0.1367(4) 0.2539(2) 0.7149(4) 0.0342(8) Uani d 1.00
C(8) -0.0122(4) 0.3319(3) 0.6065(5) 0.0386(9) Uani d 1.00
C(9) 0.5196(4) 0.2529(3) 0.6132(5) 0.0420(9) Uani d 1.00
C(10) 0.5860(4) 0.3344(3) 0.7184(5) 0.048(1) Uani d 1.00
C(11) 0.0546(5) 0.1976(3) 0.9290(5) 0.050(1) Uani d 1.00
C(12) 0.2872(6) 0.0522(4) 1.0578(6) 0.067(1) Uani d 1.00
C(13) 0.1672(5) 0.3909(3) 1.1223(5) 0.053(1) Uani d 1.00
C(14) -0.1784(5) 0.3841(4) 0.3322(7) 0.074(1) Uani d 1.00
C(15) 0.0596(5) 0.0143(3) 0.8119(6) 0.059(1) Uani d 1.00
C(16) 0.1368(6) -0.0886(3) 0.8159(8) 0.078(2) Uani d 1.00
C(17) 0.2900(7) -0.1198(4) 0.9406(9) 0.083(2) Uani d 1.00
C(18) 0.3652(6) -0.0491(5) 1.0589(8) 0.086(2) Uani d 1.00
C(19) 0.3717(4) 0.3523(2) 0.8276(4) 0.0351(8) Uani d 1.00
H(11) 0.2062 0.4554 1.1594 0.0636 Uiso calc 1.00

loop_
_atom_type_symbol
_atom_type_oxidation_number
_atom_type_number_in_cell
_atom_type_scat_dispersion_real
_atom_type_scat_dispersion_imag
_atom_type_scat_source
C 0 36 0.003 0.002
;International Tables for Crystallography
(1992, Vol. C, Tables 4.2.6.8 and 6.1.1.1)
;
H 0 28 0.000 0.000
;International Tables for Crystallography
(1992, Vol. C, Table 6.1.1.2)
;
O 0 4 0.011 0.006
;International Tables for Crystallography
(1992, Vol. C, Tables 4.2.6.8 and 6.1.1.1)
;
F 0 4 0.017 0.010
;International Tables for Crystallography
(1992, Vol. C, Tables 4.2.6.8 and 6.1.1.1)
;
N 0 4 0.006 0.003
;International Tables for Crystallography
(1992, Vol. C, Tables 4.2.6.8 and 6.1.1.1)
;
Cl 0 4 0.148 0.159
;International Tables for Crystallography
(1992, Vol. C, Tables 4.2.6.8 and 6.1.1.1)
;

loop_
_geom_angle_atom_site_label_1
_geom_angle_atom_site_label_2
_geom_angle_atom_site_label_3
_geom_angle
_geom_angle_site_symmetry_1
_geom_angle_site_symmetry_2
_geom_angle_site_symmetry_3
_geom_angle_publ_flag
C(8) O(3) C(14) 116.8(3) 1_555 1_555 1_555 yes
C(5) N(2) C(7) 116.0(3) 1_555 1_555 1_555 yes
C(5) N(2) C(11) 126.7(3) 1_555 1_555 1_555 yes
C(7) N(2) C(11) 115.9(3) 1_555 1_555 1_555 yes
C(5) N(3) C(19) 116.1(3) 1_555 1_555 1_555 yes
Cl(1) C(2) C(3) 120.3(2) 1_555 1_555 1_555 yes
Cl(1) C(2) C(9) 120.5(3) 1_555 1_555 1_555 yes
C(3) C(2) C(9) 119.1(3) 1_555 1_555 1_555 yes
C(2) C(3) C(7) 124.2(3) 1_555 1_555 1_555 yes
C(2) C(3) C(19) 120.5(3) 1_555 1_555 1_555 yes
C(7) C(3) C(19) 115.3(3) 1_555 1_555 1_555 yes
C(10) C(4) C(19) 119.8(3) 1_555 1_555 1_555 yes
C(10) C(4) H(6) 120.1(3) 1_555 1_555 1_555 no
C(19) C(4) H(6) 120.1(3) 1_555 1_555 1_555 no
N(2) C(5) N(3) 125.1(3) 1_555 1_555 1_555 yes
N(2) C(5) C(13) 120.3(3) 1_555 1_555 1_555 yes
N(3) C(5) C(13) 114.5(3) 1_555 1_555 1_555 yes
C(11) C(6) C(12) 120.4(4) 1_555 1_555 1_555 yes
C(11) C(6) C(15) 121.7(3) 1_555 1_555 1_555 yes
C(12) C(6) C(15) 117.9(3) 1_555 1_555 1_555 yes
N(2) C(7) C(3) 108.6(3) 1_555 1_555 1_555 yes
N(2) C(7) C(8) 109.2(3) 1_555 1_555 1_555 yes
N(2) C(7) H(14) 109.5(3) 1_555 1_555 1_555 no
C(3) C(7) C(8) 110.5(2) 1_555 1_555 1_555 yes
C(3) C(7) H(14) 109.5(3) 1_555 1_555 1_555 no
C(8) C(7) H(14) 109.5(3) 1_555 1_555 1_555 no
O(2) C(8) O(3) 124.1(3) 1_555 1_555 1_555 yes
O(2) C(8) C(7) 124.0(3) 1_555 1_555 1_555 yes
O(3) C(8) C(7) 111.9(3) 1_555 1_555 1_555 yes
Cl(2) C(9) C(2) 120.6(3) 1_555 1_555 1_555 yes
Cl(2) C(9) C(10) 119.0(2) 1_555 1_555 1_555 yes
C(2) C(9) C(10) 120.5(3) 1_555 1_555 1_555 yes
C(4) C(10) C(9) 120.8(3) 1_555 1_555 1_555 yes
C(4) C(10) H(7) 119.6(4) 1_555 1_555 1_555 no
C(9) C(10) H(7) 119.5(4) 1_555 1_555 1_555 no
N(2) C(11) C(6) 111.6(3) 1_555 1_555 1_555 yes
N(2) C(11) H(12) 108.9(3) 1_555 1_555 1_555 no
N(2) C(11) H(13) 109.1(3) 1_555 1_555 1_555 no
C(6) C(11) H(12) 108.8(3) 1_555 1_555 1_555 no
C(6) C(11) H(13) 109.0(3) 1_555 1_555 1_555 no
H(12) C(11) H(13) 109.4(3) 1_555 1_555 1_555 no
C(6) C(12) C(18) 120.9(4) 1_555 1_555 1_555 yes
C(6) C(12) H(1) 119.4(4) 1_555 1_555 1_555 no
C(18) C(12) H(1) 119.6(4) 1_555 1_555 1_555 no
F(1) C(13) F(2) 106.8(3) 1_555 1_555 1_555 yes
F(1) C(13) C(5) 111.0(3) 1_555 1_555 1_555 yes
F(1) C(13) H(11) 109.2(4) 1_555 1_555 1_555 no
F(2) C(13) C(5) 111.5(3) 1_555 1_555 1_555 yes
F(2) C(13) H(11) 109.1(4) 1_555 1_555 1_555 no
C(5) C(13) H(11) 109.2(3) 1_555 1_555 1_555 no
O(3) C(14) H(8) 109.4(4) 1_555 1_555 1_555 no
O(3) C(14) H(9) 109.5(4) 1_555 1_555 1_555 no
O(3) C(14) H(10) 109.5(4) 1_555 1_555 1_555 no
H(8) C(14) H(9) 109.5(4) 1_555 1_555 1_555 no
H(8) C(14) H(10) 109.4(5) 1_555 1_555 1_555 no
H(9) C(14) H(10) 109.5(5) 1_555 1_555 1_555 no
C(6) C(15) C(16) 120.9(4) 1_555 1_555 1_555 yes
C(6) C(15) H(2) 119.5(4) 1_555 1_555 1_555 no
C(16) C(15) H(2) 119.6(4) 1_555 1_555 1_555 no
C(15) C(16) C(17) 119.9(4) 1_555 1_555 1_555 yes
C(15) C(16) H(3) 120.1(5) 1_555 1_555 1_555 no
C(17) C(16) H(3) 120.0(5) 1_555 1_555 1_555 no
C(16) C(17) C(18) 119.3(4) 1_555 1_555 1_555 yes
C(16) C(17) H(4) 120.4(6) 1_555 1_555 1_555 no
C(18) C(17) H(4) 120.2(6) 1_555 1_555 1_555 no
C(12) C(18) C(17) 120.9(4) 1_555 1_555 1_555 yes
C(12) C(18) H(5) 119.5(6) 1_555 1_555 1_555 no
C(17) C(18) H(5) 119.6(6) 1_555 1_555 1_555 no
N(3) C(19) C(3) 122.3(3) 1_555 1_555 1_555 yes
N(3) C(19) C(4) 118.5(3) 1_555 1_555 1_555 yes
C(3) C(19) C(4) 119.1(3) 1_555 1_555 1_555 yes

loop_
_geom_bond_atom_site_label_1
_geom_bond_atom_site_label_2
_geom_bond_distance
_geom_bond_site_symmetry_1
_geom_bond_site_symmetry_2
_geom_bond_publ_flag
Cl(1) C(2) 1.721(3) 1_555 1_555 yes
Cl(2) C(9) 1.736(3) 1_555 1_555 yes
F(1) C(13) 1.357(5) 1_555 1_555 yes
F(2) C(13) 1.358(5) 1_555 1_555 yes
O(2) C(8) 1.192(4) 1_555 1_555 yes
O(3) C(8) 1.328(4) 1_555 1_555 yes
O(3) C(14) 1.432(5) 1_555 1_555 yes
N(2) C(5) 1.352(4) 1_555 1_555 yes
N(2) C(7) 1.463(4) 1_555 1_555 yes
N(2) C(11) 1.473(4) 1_555 1_555 yes
N(3) C(5) 1.306(4) 1_555 1_555 yes
N(3) C(19) 1.397(4) 1_555 1_555 yes
C(2) C(3) 1.388(4) 1_555 1_555 yes
C(2) C(9) 1.389(5) 1_555 1_555 yes
C(3) C(7) 1.507(4) 1_555 1_555 yes
C(3) C(19) 1.398(5) 1_555 1_555 yes
C(4) C(10) 1.360(5) 1_555 1_555 yes
C(4) C(19) 1.410(4) 1_555 1_555 yes
C(5) C(13) 1.495(5) 1_555 1_555 yes
C(6) C(11) 1.497(5) 1_555 1_555 yes
C(6) C(12) 1.374(6) 1_555 1_555 yes
C(6) C(15) 1.379(6) 1_555 1_555 yes
C(7) C(8) 1.536(5) 1_555 1_555 yes
C(9) C(10) 1.389(6) 1_555 1_555 yes
C(12) C(18) 1.374(7) 1_555 1_555 yes
C(15) C(16) 1.388(6) 1_555 1_555 yes
C(16) C(17) 1.369(8) 1_555 1_555 yes
C(17) C(18) 1.359(9) 1_555 1_555 yes

loop_
_geom_contact_atom_site_label_1
_geom_contact_atom_site_label_2
_geom_contact_distance
_geom_contact_site_symmetry_1
_geom_contact_site_symmetry_2
Cl(1) F(2) 3.378(3) 1_555 1_554
Cl(2) F(2) 3.391(3) 1_555 1_554
F(1) F(1) 3.004(5) 1_555 2_567
F(1) C(13) 3.147(5) 1_555 2_567
F(1) C(14) 3.225(5) 1_555 1_556
F(1) O(2) 3.236(4) 1_555 2_567
F(1) N(3) 3.317(3) 1_555 2_567
F(1) C(5) 3.372(4) 1_555 2_567
F(2) C(2) 3.224(4) 1_555 1_556
F(2) C(9) 3.245(4) 1_555 1_556
F(2) O(3) 3.561(4) 1_555 1_556
O(2) C(13) 3.296(5) 1_555 2_567
O(2) C(10) 3.342(4) 1_555 1_455
O(3) C(16) 3.563(6) 1_555 2_556
N(3) C(4) 3.542(4) 1_555 2_667
C(12) C(18) 3.583(8) 1_555 2_657
C(18) C(18) 3.43(1) 1_555 2_657
